data_1505639
loop_
_publ_author_name
'Singh, Rekha'
'Ghosh, Sunil K.'

_publ_section_title
;
 Regioselective tandem dimethylsulfonium methylide addition-eliminative
 olefination of diendioates: a novel route to 1,3-butadien-2-ylmalonates.
;
_journal_issue 24
_journal_name_full 'Organic letters'
_journal_page_first 5071
_journal_page_last 5074
_journal_paper_doi 10.1021/ol702384s
_journal_volume 9
_journal_year 2007
_chemical_formula_sum 'C59 H56 Cl3 D N4 O10'
_chemical_formula_weight 1089.44
_chemical_name_systematic
;
 ?
;
_space_group_IT_number 2
_symmetry_cell_setting triclinic
_symmetry_space_group_name_Hall '-P 1'
_symmetry_space_group_name_H-M 'P -1'
_atom_sites_solution_hydrogens geom
_atom_sites_solution_primary direct
_atom_sites_solution_secondary difmap
_audit_creation_method SHELXL-97
_cell_angle_alpha 113.643(7)
_cell_angle_beta 100.049(7)
_cell_angle_gamma 101.645(6)
_cell_formula_units_Z 2
_cell_length_a 12.1477(10)
_cell_length_b 15.0735(8)
_cell_length_c 17.2611(15)
_cell_measurement_reflns_used 12129
_cell_measurement_temperature 150(2)
_cell_measurement_theta_max 32.7045
_cell_measurement_theta_min 3.0347
_cell_volume 2718.4(4)
_computing_cell_refinement 'CrysAlis RED, Oxford Diffraction Ltd.,'
_computing_data_collection 'CrysAlis CCD, Oxford Diffraction Ltd.,'
_computing_data_reduction 'CrysAlis RED, Oxford Diffraction Ltd.,'
_computing_molecular_graphics Ortep3
_computing_publication_material Shelx97
_computing_structure_refinement 'SHELXL-97 (Sheldrick, 1997)'
_computing_structure_solution 'SHELXS-97 (Sheldrick, 1997)'
_diffrn_ambient_temperature 150(2)
_diffrn_detector_area_resol_mean 15.9948
_diffrn_measured_fraction_theta_full 0.988
_diffrn_measured_fraction_theta_max 0.988
_diffrn_measurement_device_type 'OXFORD DIFFRACTION XCALIBUR-S'
_diffrn_measurement_method \w/q-scan
_diffrn_radiation_monochromator graphite
_diffrn_radiation_source 'Enhance (Mo) X-ray Source'
_diffrn_radiation_type MoK\a
_diffrn_radiation_wavelength 0.71073
_diffrn_reflns_av_R_equivalents 0.0314
_diffrn_reflns_av_sigmaI/netI 0.0381
_diffrn_reflns_limit_h_max 14
_diffrn_reflns_limit_h_min -14
_diffrn_reflns_limit_k_max 17
_diffrn_reflns_limit_k_min -17
_diffrn_reflns_limit_l_max 20
_diffrn_reflns_limit_l_min -18
_diffrn_reflns_number 22688
_diffrn_reflns_theta_full 25.00
_diffrn_reflns_theta_max 25.00
_diffrn_reflns_theta_min 3.05
_exptl_absorpt_coefficient_mu 0.232
_exptl_absorpt_correction_T_max 0.9274
_exptl_absorpt_correction_T_min 0.9089
_exptl_absorpt_correction_type multi-scan
_exptl_absorpt_process_details
;
CrysAlis RED, Oxford Diffraction Ltd.,
Version 1.171.31.7 (release 18-10-2006 CrysAlis171 .NET)
(compiled Oct 18 2006,16:28:17)
Empirical absorption correction using spherical harmonics,
 implemented in SCALE3 ABSPACK scaling algorithm.
;
_exptl_crystal_colour colourless
_exptl_crystal_density_diffrn 1.331
_exptl_crystal_density_method 'not measured'
_exptl_crystal_description block
_exptl_crystal_F_000 1140
_exptl_crystal_size_max 0.42
_exptl_crystal_size_mid 0.38
_exptl_crystal_size_min 0.33
_refine_diff_density_max 0.518
_refine_diff_density_min -0.545
_refine_diff_density_rms 0.063
_refine_ls_extinction_method none
_refine_ls_goodness_of_fit_ref 1.040
_refine_ls_hydrogen_treatment mixed
_refine_ls_matrix_type full
_refine_ls_number_parameters 863
_refine_ls_number_reflns 9454
_refine_ls_number_restraints 0
_refine_ls_restrained_S_all 1.040
_refine_ls_R_factor_all 0.0801
_refine_ls_R_factor_gt 0.0578
_refine_ls_shift/su_max 0.000
_refine_ls_shift/su_mean 0.000
_refine_ls_structure_factor_coef Fsqd
_refine_ls_weighting_details 'calc w=1/[\s^2^(Fo^2^)+(0.0907P)^2^+2.4623P] where P=(Fo^2^+2Fc^2^)/3'
_refine_ls_weighting_scheme calc
_refine_ls_wR_factor_gt 0.1565
_refine_ls_wR_factor_ref 0.1703
_reflns_number_gt 7040
_reflns_number_total 9454
_reflns_threshold_expression >2sigma(I)
_cod_data_source_file ol702384s-file003.cif
_cod_data_source_block barc010
_cod_depositor_comments
;
The following automatic conversions were performed:

'_symmetry_cell_setting' value 'Triclinic' changed to 'triclinic'
according to /home/saulius/struct/CIF-dictionaries/cif_core.dic
dictionary named 'cif_core.dic' version 2.4.1 from 2010-06-29.

Automatic conversion script
Id: cif_fix_values 1715 2011-07-08 13:25:40Z adriana 
;
_cod_database_code 1505639

loop_
_symmetry_equiv_pos_as_xyz
'x, y, z'
'-x, -y, -z'

loop_
_atom_site_label
_atom_site_type_symbol
_atom_site_fract_x
_atom_site_fract_y
_atom_site_fract_z
_atom_site_U_iso_or_equiv
_atom_site_adp_type
_atom_site_occupancy
_atom_site_symmetry_multiplicity
_atom_site_calc_flag
Cl1 Cl 0.46344(9) 0.88218(8) 0.88636(7) 0.0608(3) Uani 1 1 d
Cl2 Cl 0.70001(9) 1.01603(8) 0.95230(7) 0.0564(3) Uani 1 1 d
Cl3 Cl 0.50915(11) 1.07685(9) 0.88356(8) 0.0669(3) Uani 1 1 d
O1 O 0.62903(18) 0.55993(15) 0.72060(13) 0.0304(5) Uani 1 1 d
O2 O 0.7152(2) 0.67017(17) 1.02828(15) 0.0407(5) Uani 1 1 d
O3 O 0.7511(2) 0.52012(16) 0.99695(15) 0.0405(5) Uani 1 1 d
O4 O 1.0059(2) 0.57513(19) 0.91411(16) 0.0451(6) Uani 1 1 d
O5 O 0.9787(2) 0.67105(17) 1.04419(14) 0.0426(6) Uani 1 1 d
O6 O 0.44375(18) 0.80519(14) 0.48882(13) 0.0298(5) Uani 1 1 d
O7 O 0.0633(2) 0.72459(15) 0.30836(14) 0.0355(5) Uani 1 1 d
O8 O 0.06151(18) 0.88604(14) 0.37560(13) 0.0307(5) Uani 1 1 d
O9 O 0.1213(2) 0.93398(17) 0.60129(15) 0.0408(5) Uani 1 1 d
O10 O -0.02864(18) 0.80789(16) 0.49283(14) 0.0344(5) Uani 1 1 d
N1 N 0.8524(3) 0.6438(2) 0.66375(19) 0.0435(7) Uani 1 1 d
N2 N 0.7606(3) 0.9158(2) 0.7227(2) 0.0486(7) Uani 1 1 d
N3 N 0.4539(2) 0.7852(2) 0.66747(18) 0.0381(6) Uani 1 1 d
N4 N 0.3825(2) 0.46597(19) 0.52184(18) 0.0358(6) Uani 1 1 d
C1 C 0.5651(3) 0.4967(2) 0.74773(19) 0.0317(7) Uani 1 1 d
C2 C 0.4450(3) 0.4624(2) 0.7216(2) 0.0351(7) Uani 1 1 d
C3 C 0.3862(3) 0.3921(3) 0.7450(2) 0.0408(8) Uani 1 1 d
C4 C 0.4503(3) 0.3550(3) 0.7932(2) 0.0437(8) Uani 1 1 d
C5 C 0.5705(3) 0.3894(2) 0.8192(2) 0.0388(8) Uani 1 1 d
C6 C 0.6326(3) 0.4635(2) 0.79946(19) 0.0319(7) Uani 1 1 d
C7 C 0.7646(3) 0.5031(2) 0.8311(2) 0.0320(7) Uani 1 1 d
C8 C 0.8180(3) 0.6058(2) 0.9180(2) 0.0307(7) Uani 1 1 d
C9 C 0.7543(3) 0.6049(2) 0.9876(2) 0.0328(7) Uani 1 1 d
C10 C 0.6957(5) 0.5100(3) 1.0639(3) 0.0558(10) Uani 1 1 d
C11 C 0.6715(5) 0.4045(4) 1.0500(3) 0.0644(12) Uani 1 1 d
C12 C 0.9451(3) 0.6139(2) 0.9562(2) 0.0337(7) Uani 1 1 d
C13 C 1.0958(3) 0.6821(3) 1.0921(3) 0.0495(9) Uani 1 1 d
C14 C 1.1769(4) 0.7767(4) 1.1048(4) 0.0675(12) Uani 1 1 d
C15 C 0.8157(3) 0.6983(2) 0.90074(18) 0.0277(6) Uani 1 1 d
C16 C 0.7031(3) 0.7252(2) 0.8854(2) 0.0294(6) Uani 1 1 d
C17 C 0.6767(3) 0.7414(2) 0.80157(19) 0.0282(6) Uani 1 1 d
C18 C 0.5924(3) 0.6464(2) 0.7235(2) 0.0317(7) Uani 1 1 d
C19 C 0.7916(3) 0.7845(2) 0.78227(19) 0.0290(6) Uani 1 1 d
C20 C 0.8255(3) 0.7042(2) 0.7153(2) 0.0318(7) Uani 1 1 d
C21 C 0.7740(3) 0.8577(2) 0.7471(2) 0.0331(7) Uani 1 1 d
C22 C 0.8947(3) 0.8402(2) 0.8713(2) 0.0283(6) Uani 1 1 d
C23 C 0.9093(3) 0.7571(2) 0.89657(19) 0.0295(6) Uani 1 1 d
C24 C 1.0012(3) 0.9051(2) 0.86465(19) 0.0299(6) Uani 1 1 d
C25 C 1.0808(3) 0.8651(3) 0.8232(2) 0.0375(7) Uani 1 1 d
C26 C 1.1723(3) 0.9265(3) 0.8139(3) 0.0439(8) Uani 1 1 d
C27 C 1.1876(3) 1.0305(3) 0.8471(2) 0.0418(8) Uani 1 1 d
C28 C 1.1098(3) 1.0716(2) 0.8883(2) 0.0351(7) Uani 1 1 d
C29 C 1.0176(3) 1.0097(2) 0.8979(2) 0.0334(7) Uani 1 1 d
C30 C 0.4326(3) 0.8511(2) 0.43342(19) 0.0275(6) Uani 1 1 d
C31 C 0.5051(3) 0.8490(2) 0.3797(2) 0.0315(7) Uani 1 1 d
C32 C 0.4951(3) 0.8987(2) 0.3271(2) 0.0363(7) Uani 1 1 d
C33 C 0.4138(3) 0.9520(2) 0.3309(2) 0.0372(7) Uani 1 1 d
C34 C 0.3428(3) 0.9543(2) 0.3855(2) 0.0332(7) Uani 1 1 d
C35 C 0.3500(2) 0.9043(2) 0.43801(19) 0.0283(6) Uani 1 1 d
C36 C 0.2754(3) 0.9119(2) 0.5003(2) 0.0292(6) Uani 1 1 d
C37 C 0.1577(2) 0.8251(2) 0.46644(18) 0.0258(6) Uani 1 1 d
C38 C 0.0890(2) 0.8035(2) 0.3736(2) 0.0270(6) Uani 1 1 d
C39 C -0.0112(3) 0.8730(3) 0.2920(2) 0.0352(7) Uani 1 1 d
C40 C -0.1356(3) 0.8194(3) 0.2760(3) 0.0514(10) Uani 1 1 d
C41 C 0.0835(3) 0.8635(2) 0.5288(2) 0.0286(6) Uani 1 1 d
C42 C -0.1069(3) 0.8410(3) 0.5469(3) 0.0460(9) Uani 1 1 d
C43 C -0.2271(4) 0.7766(4) 0.4954(3) 0.0586(11) Uani 1 1 d
C44 C 0.1778(2) 0.7283(2) 0.46733(18) 0.0244(6) Uani 1 1 d
C45 C 0.2239(3) 0.6598(2) 0.39821(19) 0.0264(6) Uani 1 1 d
C46 C 0.3278(3) 0.6307(2) 0.43750(19) 0.0260(6) Uani 1 1 d
C47 C 0.4443(3) 0.7009(2) 0.4484(2) 0.0310(7) Uani 1 1 d
C48 C 0.3179(3) 0.6233(2) 0.52429(19) 0.0257(6) Uani 1 1 d
C49 C 0.3942(3) 0.7154(2) 0.6048(2) 0.0286(6) Uani 1 1 d
C50 C 0.3559(2) 0.5349(2) 0.52388(19) 0.0268(6) Uani 1 1 d
C51 C 0.1871(3) 0.6076(2) 0.52823(19) 0.0247(6) Uani 1 1 d
C52 C 0.1580(2) 0.7006(2) 0.52942(19) 0.0257(6) Uani 1 1 d
C53 C 0.1671(3) 0.5825(2) 0.6024(2) 0.0286(6) Uani 1 1 d
C54 C 0.1198(3) 0.4816(2) 0.5837(2) 0.0326(7) Uani 1 1 d
C55 C 0.1006(3) 0.4554(3) 0.6501(2) 0.0390(8) Uani 1 1 d
C56 C 0.1275(3) 0.5294(3) 0.7356(2) 0.0423(8) Uani 1 1 d
C57 C 0.1770(3) 0.6303(3) 0.7554(2) 0.0440(8) Uani 1 1 d
C58 C 0.1954(3) 0.6562(3) 0.6886(2) 0.0366(7) Uani 1 1 d
C59 C 0.5608(4) 0.9737(3) 0.8737(3) 0.0531(10) Uani 1 1 d
H2 H 0.399(4) 0.478(3) 0.686(3) 0.064 Uiso 1 1 d
H3 H 0.298(4) 0.367(3) 0.725(3) 0.064 Uiso 1 1 d
H4 H 0.411(4) 0.304(3) 0.810(3) 0.064 Uiso 1 1 d
H5 H 0.619(4) 0.368(3) 0.850(3) 0.064 Uiso 1 1 d
H7A H 0.797(4) 0.509(3) 0.787(3) 0.064 Uiso 1 1 d
H7B H 0.797(4) 0.452(3) 0.842(3) 0.064 Uiso 1 1 d
H10A H 0.620(4) 0.528(3) 1.054(3) 0.064 Uiso 1 1 d
H10B H 0.758(4) 0.543(3) 1.109(3) 0.064 Uiso 1 1 d
H11A H 0.607(4) 0.371(4) 0.994(4) 0.080 Uiso 1 1 d
H11B H 0.647(4) 0.404(4) 1.101(3) 0.080 Uiso 1 1 d
H11C H 0.751(5) 0.391(4) 1.057(3) 0.080 Uiso 1 1 d
H13A H 1.121(4) 0.621(3) 1.057(3) 0.064 Uiso 1 1 d
H13B H 1.095(4) 0.687(3) 1.151(3) 0.064 Uiso 1 1 d
H14A H 1.198(4) 0.774(3) 1.044(3) 0.080 Uiso 1 1 d
H14B H 1.250(5) 0.780(3) 1.148(3) 0.080 Uiso 1 1 d
H14C H 1.145(4) 0.836(4) 1.140(3) 0.080 Uiso 1 1 d
H16A H 0.711(4) 0.791(3) 0.936(3) 0.064 Uiso 1 1 d
H16B H 0.631(4) 0.673(3) 0.885(3) 0.064 Uiso 1 1 d
H18A H 0.510(4) 0.638(3) 0.726(3) 0.064 Uiso 1 1 d
H18B H 0.587(4) 0.647(3) 0.663(3) 0.064 Uiso 1 1 d
H25 H 1.074(4) 0.795(3) 0.797(3) 0.064 Uiso 1 1 d
H26 H 1.233(4) 0.906(3) 0.793(3) 0.064 Uiso 1 1 d
H27 H 1.257(4) 1.074(3) 0.837(3) 0.064 Uiso 1 1 d
H28 H 1.110(4) 1.139(3) 0.907(3) 0.064 Uiso 1 1 d
H29 H 0.963(4) 1.039(3) 0.927(3) 0.064 Uiso 1 1 d
H31 H 0.559(4) 0.813(3) 0.374(3) 0.064 Uiso 1 1 d
H32 H 0.545(4) 0.897(3) 0.287(3) 0.064 Uiso 1 1 d
H33 H 0.411(4) 0.987(3) 0.297(3) 0.064 Uiso 1 1 d
H34 H 0.293(4) 0.986(3) 0.386(3) 0.064 Uiso 1 1 d
H36A H 0.260(4) 0.971(3) 0.515(3) 0.064 Uiso 1 1 d
H36B H 0.318(4) 0.919(3) 0.558(3) 0.064 Uiso 1 1 d
H39A H 0.025(4) 0.841(3) 0.247(3) 0.064 Uiso 1 1 d
H39B H 0.004(4) 0.941(3) 0.300(3) 0.064 Uiso 1 1 d
H40A H -0.144(4) 0.761(4) 0.274(3) 0.080 Uiso 1 1 d
H40B H -0.183(4) 0.814(4) 0.223(3) 0.080 Uiso 1 1 d
H40C H -0.173(4) 0.859(4) 0.327(3) 0.080 Uiso 1 1 d
H42A H -0.100(4) 0.918(3) 0.556(3) 0.064 Uiso 1 1 d
H42B H -0.084(4) 0.832(3) 0.603(3) 0.064 Uiso 1 1 d
H43A H -0.258(4) 0.765(4) 0.428(4) 0.080 Uiso 1 1 d
H43B H -0.274(4) 0.803(4) 0.533(3) 0.080 Uiso 1 1 d
H43C H -0.219(4) 0.709(4) 0.483(3) 0.080 Uiso 1 1 d
H45A H 0.250(4) 0.693(3) 0.358(3) 0.064 Uiso 1 1 d
H45B H 0.153(4) 0.596(3) 0.360(3) 0.064 Uiso 1 1 d
H47A H 0.513(4) 0.696(3) 0.484(3) 0.064 Uiso 1 1 d
H47B H 0.456(4) 0.681(3) 0.389(3) 0.064 Uiso 1 1 d
H54 H 0.103(4) 0.436(3) 0.524(3) 0.064 Uiso 1 1 d
H55 H 0.062(4) 0.384(3) 0.633(3) 0.064 Uiso 1 1 d
H56 H 0.114(4) 0.515(3) 0.785(3) 0.064 Uiso 1 1 d
H57 H 0.195(4) 0.688(3) 0.814(3) 0.064 Uiso 1 1 d
H58 H 0.224(4) 0.724(3) 0.703(3) 0.064 Uiso 1 1 d
D1 D 0.571(3) 0.952(3) 0.830(3) 0.040(11) Uiso 1 1 d
H17 H 0.636(3) 0.790(2) 0.814(2) 0.031(8) Uiso 1 1 d
H51 H 0.145(2) 0.552(2) 0.476(2) 0.017(7) Uiso 1 1 d
H22 H 0.865(2) 0.881(2) 0.909(2) 0.019(7) Uiso 1 1 d
H23 H 0.983(3) 0.750(2) 0.907(2) 0.028(8) Uiso 1 1 d
H46 H 0.322(2) 0.570(2) 0.3948(19) 0.016(7) Uiso 1 1 d
H52 H 0.120(3) 0.731(2) 0.573(2) 0.023(7) Uiso 1 1 d

loop_
_atom_site_aniso_label
_atom_site_aniso_U_11
_atom_site_aniso_U_22
_atom_site_aniso_U_33
_atom_site_aniso_U_23
_atom_site_aniso_U_13
_atom_site_aniso_U_12
Cl1 0.0610(6) 0.0708(7) 0.0517(6) 0.0248(5) 0.0260(5) 0.0197(5)
Cl2 0.0533(6) 0.0628(6) 0.0540(6) 0.0228(5) 0.0152(5) 0.0272(5)
Cl3 0.0774(7) 0.0845(8) 0.0665(7) 0.0446(6) 0.0311(6) 0.0493(6)
O1 0.0365(12) 0.0288(10) 0.0285(11) 0.0134(9) 0.0108(9) 0.0127(9)
O2 0.0564(15) 0.0419(13) 0.0351(13) 0.0204(11) 0.0208(12) 0.0245(11)
O3 0.0596(15) 0.0358(12) 0.0344(12) 0.0200(10) 0.0187(11) 0.0182(11)
O4 0.0450(14) 0.0564(15) 0.0409(14) 0.0224(12) 0.0148(12) 0.0265(12)
O5 0.0454(14) 0.0436(13) 0.0301(12) 0.0103(10) 0.0012(11) 0.0173(11)
O6 0.0354(11) 0.0264(10) 0.0288(11) 0.0139(9) 0.0098(9) 0.0084(9)
O7 0.0484(13) 0.0283(11) 0.0278(12) 0.0122(10) 0.0046(10) 0.0135(10)
O8 0.0343(11) 0.0272(10) 0.0323(11) 0.0157(9) 0.0047(9) 0.0123(9)
O9 0.0423(13) 0.0387(13) 0.0333(13) 0.0067(11) 0.0125(11) 0.0147(10)
O10 0.0314(12) 0.0393(12) 0.0341(12) 0.0159(10) 0.0134(10) 0.0118(10)
N1 0.0409(16) 0.0445(17) 0.0346(16) 0.0085(14) 0.0102(13) 0.0119(13)
N2 0.0509(18) 0.0549(18) 0.0541(19) 0.0367(17) 0.0137(15) 0.0197(15)
N3 0.0397(15) 0.0348(15) 0.0304(15) 0.0109(13) 0.0036(13) 0.0059(13)
N4 0.0401(15) 0.0319(14) 0.0406(16) 0.0190(12) 0.0134(13) 0.0144(12)
C1 0.0427(18) 0.0267(15) 0.0213(15) 0.0070(12) 0.0095(14) 0.0098(13)
C2 0.0391(19) 0.0353(17) 0.0273(17) 0.0125(14) 0.0079(14) 0.0088(14)
C3 0.042(2) 0.0373(18) 0.0330(18) 0.0094(15) 0.0103(16) 0.0057(15)
C4 0.051(2) 0.0367(18) 0.0389(19) 0.0160(16) 0.0145(17) 0.0058(16)
C5 0.053(2) 0.0304(16) 0.0302(17) 0.0119(14) 0.0107(16) 0.0117(15)
C6 0.0415(18) 0.0246(15) 0.0247(15) 0.0065(12) 0.0098(14) 0.0098(13)
C7 0.0424(18) 0.0279(16) 0.0264(16) 0.0112(13) 0.0091(14) 0.0150(14)
C8 0.0387(17) 0.0281(15) 0.0265(16) 0.0125(13) 0.0092(14) 0.0125(13)
C9 0.0393(18) 0.0313(16) 0.0265(16) 0.0133(13) 0.0064(14) 0.0102(14)
C10 0.077(3) 0.062(3) 0.048(2) 0.036(2) 0.033(2) 0.024(2)
C11 0.084(3) 0.064(3) 0.053(3) 0.039(2) 0.023(3) 0.010(2)
C12 0.0413(18) 0.0309(16) 0.0324(17) 0.0174(14) 0.0076(15) 0.0141(14)
C13 0.049(2) 0.051(2) 0.043(2) 0.0183(18) 0.0031(18) 0.0180(18)
C14 0.054(3) 0.060(3) 0.076(3) 0.024(2) 0.010(2) 0.011(2)
C15 0.0332(16) 0.0287(15) 0.0183(14) 0.0080(12) 0.0039(12) 0.0118(13)
C16 0.0343(17) 0.0280(15) 0.0262(16) 0.0111(13) 0.0099(13) 0.0117(13)
C17 0.0298(15) 0.0284(15) 0.0287(16) 0.0132(13) 0.0074(13) 0.0139(13)
C18 0.0333(17) 0.0315(16) 0.0315(17) 0.0160(14) 0.0053(14) 0.0118(13)
C19 0.0336(16) 0.0278(15) 0.0248(15) 0.0110(13) 0.0056(13) 0.0117(13)
C20 0.0288(16) 0.0339(16) 0.0304(17) 0.0145(14) 0.0057(14) 0.0075(13)
C21 0.0311(16) 0.0386(17) 0.0298(17) 0.0162(14) 0.0079(14) 0.0099(14)
C22 0.0311(16) 0.0265(15) 0.0251(15) 0.0087(13) 0.0065(13) 0.0121(13)
C23 0.0325(17) 0.0310(16) 0.0224(15) 0.0100(13) 0.0035(13) 0.0127(13)
C24 0.0322(16) 0.0277(15) 0.0238(15) 0.0098(12) 0.0014(13) 0.0068(13)
C25 0.0336(17) 0.0315(17) 0.044(2) 0.0149(15) 0.0073(15) 0.0107(14)
C26 0.0351(18) 0.0413(19) 0.053(2) 0.0188(17) 0.0126(17) 0.0121(16)
C27 0.0375(19) 0.0442(19) 0.043(2) 0.0239(17) 0.0073(16) 0.0071(15)
C28 0.0399(18) 0.0303(16) 0.0305(17) 0.0143(14) 0.0029(14) 0.0062(14)
C29 0.0401(18) 0.0320(16) 0.0252(16) 0.0118(13) 0.0055(14) 0.0105(14)
C30 0.0273(15) 0.0242(14) 0.0250(15) 0.0107(12) 0.0018(12) 0.0012(12)
C31 0.0289(16) 0.0290(15) 0.0342(17) 0.0145(14) 0.0070(14) 0.0048(13)
C32 0.0353(17) 0.0392(18) 0.0331(17) 0.0172(15) 0.0103(15) 0.0062(14)
C33 0.0406(18) 0.0369(17) 0.0360(18) 0.0221(15) 0.0095(15) 0.0053(14)
C34 0.0318(17) 0.0279(16) 0.0371(18) 0.0151(14) 0.0057(14) 0.0057(13)
C35 0.0261(15) 0.0213(14) 0.0284(16) 0.0079(12) 0.0030(12) -0.0003(11)
C36 0.0332(16) 0.0227(14) 0.0294(16) 0.0089(13) 0.0087(14) 0.0100(13)
C37 0.0285(15) 0.0232(14) 0.0242(15) 0.0095(12) 0.0066(12) 0.0081(12)
C38 0.0271(15) 0.0255(15) 0.0302(16) 0.0139(13) 0.0101(13) 0.0069(12)
C39 0.0426(19) 0.0301(16) 0.0355(18) 0.0196(15) 0.0065(15) 0.0103(14)
C40 0.039(2) 0.051(2) 0.063(3) 0.035(2) -0.0015(19) 0.0060(18)
C41 0.0299(16) 0.0281(15) 0.0312(17) 0.0147(14) 0.0089(13) 0.0131(13)
C42 0.0338(18) 0.060(2) 0.045(2) 0.0206(18) 0.0170(17) 0.0184(17)
C43 0.039(2) 0.063(3) 0.057(3) 0.011(2) 0.018(2) 0.0136(19)
C44 0.0224(14) 0.0245(14) 0.0234(14) 0.0090(12) 0.0046(12) 0.0066(11)
C45 0.0295(15) 0.0238(14) 0.0248(15) 0.0101(12) 0.0068(13) 0.0086(12)
C46 0.0323(16) 0.0226(15) 0.0254(15) 0.0098(13) 0.0112(13) 0.0124(12)
C47 0.0317(16) 0.0280(15) 0.0380(18) 0.0162(14) 0.0133(15) 0.0131(13)
C48 0.0299(15) 0.0218(14) 0.0252(15) 0.0095(12) 0.0072(12) 0.0106(12)
C49 0.0282(15) 0.0316(16) 0.0317(17) 0.0175(15) 0.0111(14) 0.0115(13)
C50 0.0258(15) 0.0287(15) 0.0232(15) 0.0106(12) 0.0060(12) 0.0063(12)
C51 0.0269(15) 0.0207(14) 0.0229(15) 0.0082(13) 0.0046(13) 0.0057(12)
C52 0.0254(15) 0.0246(14) 0.0242(15) 0.0089(12) 0.0063(13) 0.0071(12)
C53 0.0292(15) 0.0309(15) 0.0314(16) 0.0164(13) 0.0110(13) 0.0135(13)
C54 0.0281(16) 0.0343(16) 0.0359(18) 0.0184(14) 0.0079(14) 0.0060(13)
C55 0.0337(17) 0.0428(19) 0.047(2) 0.0291(17) 0.0100(16) 0.0065(15)
C56 0.0436(19) 0.057(2) 0.047(2) 0.0372(19) 0.0198(17) 0.0219(17)
C57 0.061(2) 0.051(2) 0.0329(19) 0.0230(17) 0.0204(17) 0.0300(18)
C58 0.051(2) 0.0332(17) 0.0335(18) 0.0168(15) 0.0176(16) 0.0202(15)
C59 0.070(3) 0.063(3) 0.037(2) 0.0212(19) 0.031(2) 0.032(2)

loop_
_atom_type_symbol
_atom_type_description
_atom_type_scat_dispersion_real
_atom_type_scat_dispersion_imag
_atom_type_scat_source
C C 0.0033 0.0016 'International Tables Vol C Tables 4.2.6.8 and 6.1.1.4'
H H 0.0000 0.0000 'International Tables Vol C Tables 4.2.6.8 and 6.1.1.4'
N N 0.0061 0.0033 'International Tables Vol C Tables 4.2.6.8 and 6.1.1.4'
O O 0.0106 0.0060 'International Tables Vol C Tables 4.2.6.8 and 6.1.1.4'
Cl Cl 0.1484 0.1585 'International Tables Vol C Tables 4.2.6.8 and 6.1.1.4'
D D 0.0000 0.0000 'International Tables Vol C Tables 4.2.6.8 and 6.1.1.4'

loop_
_geom_angle_atom_site_label_1
_geom_angle_atom_site_label_2
_geom_angle_atom_site_label_3
_geom_angle
C1 O1 C18 117.9(2)
C9 O3 C10 115.7(3)
C12 O5 C13 117.3(3)
C30 O6 C47 116.3(2)
C38 O8 C39 115.7(2)
C41 O10 C42 115.2(2)
C2 C1 O1 123.1(3)
C2 C1 C6 121.7(3)
O1 C1 C6 115.0(3)
H2 C2 C1 125(3)
H2 C2 C3 114(3)
C1 C2 C3 120.2(3)
H3 C3 C4 121(2)
H3 C3 C2 120(2)
C4 C3 C2 119.4(3)
H4 C4 C5 119(2)
H4 C4 C3 121(2)
C5 C4 C3 120.2(3)
H5 C5 C4 126(3)
H5 C5 C6 113(3)
C4 C5 C6 121.7(3)
C5 C6 C1 116.6(3)
C5 C6 C7 121.1(3)
C1 C6 C7 122.3(3)
H7A C7 H7B 103(3)
H7A C7 C6 112(3)
H7B C7 C6 110(2)
H7A C7 C8 109(3)
H7B C7 C8 107(2)
C6 C7 C8 115.7(3)
C12 C8 C9 106.5(2)
C12 C8 C15 109.1(2)
C9 C8 C15 110.9(2)
C12 C8 C7 107.4(2)
C9 C8 C7 110.6(3)
C15 C8 C7 112.1(2)
O2 C9 O3 125.0(3)
O2 C9 C8 125.6(3)
O3 C9 C8 109.4(2)
H10B C10 H10A 128(4)
H10B C10 C11 104(3)
H10A C10 C11 111(2)
H10B C10 O3 97(3)
H10A C10 O3 107(2)
C11 C10 O3 108.6(3)
H11B C11 H11A 114(4)
H11B C11 H11C 106(4)
H11A C11 H11C 125(4)
H11B C11 C10 105(3)
H11A C11 C10 100(3)
H11C C11 C10 106(3)
O4 C12 O5 124.9(3)
O4 C12 C8 125.1(3)
O5 C12 C8 109.9(3)
H13B C13 H13A 111(3)
H13B C13 O5 109(3)
H13A C13 O5 109(2)
H13B C13 C14 108(3)
H13A C13 C14 111(2)
O5 C13 C14 108.9(3)
H14B C14 H14C 107(4)
H14B C14 H14A 110(4)
H14C C14 H14A 118(4)
H14B C14 C13 99(3)
H14C C14 C13 107(3)
H14A C14 C13 114(3)
C23 C15 C16 116.1(3)
C23 C15 C8 123.1(3)
C16 C15 C8 120.7(3)
H16A C16 H16B 105(3)
H16A C16 C15 108(3)
H16B C16 C15 113(2)
H16A C16 C17 106(2)
H16B C16 C17 111(2)
C15 C16 C17 113.0(2)
H17 C17 C18 106(2)
H17 C17 C16 106(2)
C18 C17 C16 111.3(2)
H17 C17 C19 108.2(19)
C18 C17 C19 113.5(2)
C16 C17 C19 111.9(2)
H18A C18 H18B 102(3)
H18A C18 O1 111(2)
H18B C18 O1 108(2)
H18A C18 C17 112(2)
H18B C18 C17 114(2)
O1 C18 C17 108.7(2)
C20 C19 C21 107.0(2)
C20 C19 C17 112.9(2)
C21 C19 C17 109.4(2)
C20 C19 C22 108.9(2)
C21 C19 C22 109.9(2)
C17 C19 C22 108.7(2)
N1 C20 C19 179.0(3)
N2 C21 C19 177.9(3)
H22 C22 C24 108.0(18)
H22 C22 C23 108.8(18)
C24 C22 C23 118.2(3)
H22 C22 C19 103.7(19)
C24 C22 C19 112.5(2)
C23 C22 C19 104.7(2)
H23 C23 C15 124.5(19)
H23 C23 C22 116.9(19)
C15 C23 C22 118.6(3)
C25 C24 C29 118.5(3)
C25 C24 C22 123.0(3)
C29 C24 C22 118.4(3)
H25 C25 C26 116(3)
H25 C25 C24 123(3)
C26 C25 C24 120.8(3)
H26 C26 C25 124(3)
H26 C26 C27 115(3)
C25 C26 C27 120.2(3)
H27 C27 C28 122(2)
H27 C27 C26 118(2)
C28 C27 C26 119.9(3)
H28 C28 C27 125(3)
H28 C28 C29 115(3)
C27 C28 C29 119.9(3)
H29 C29 C28 120(2)
H29 C29 C24 120(2)
C28 C29 C24 120.6(3)
C31 C30 O6 121.0(3)
C31 C30 C35 121.4(3)
O6 C30 C35 117.5(3)
H31 C31 C30 123(3)
H31 C31 C32 117(3)
C30 C31 C32 120.0(3)
H32 C32 C33 119(2)
H32 C32 C31 122(2)
C33 C32 C31 119.3(3)
H33 C33 C34 122(3)
H33 C33 C32 118(3)
C34 C33 C32 120.0(3)
H34 C34 C33 119(3)
H34 C34 C35 119(3)
C33 C34 C35 121.9(3)
C34 C35 C30 117.4(3)
C34 C35 C36 120.9(3)
C30 C35 C36 121.6(3)
H36A C36 H36B 102(4)
H36A C36 C35 107(3)
H36B C36 C35 113(2)
H36A C36 C37 109(3)
H36B C36 C37 107(2)
C35 C36 C37 117.3(2)
C44 C37 C41 108.8(2)
C44 C37 C38 111.0(2)
C41 C37 C38 107.3(2)
C44 C37 C36 111.8(2)
C41 C37 C36 107.2(2)
C38 C37 C36 110.5(2)
O7 C38 O8 124.1(3)
O7 C38 C37 125.5(3)
O8 C38 C37 110.4(2)
H39B C39 H39A 105(3)
H39B C39 O8 102(3)
H39A C39 O8 107(3)
H39B C39 C40 115(3)
H39A C39 C40 116(3)
O8 C39 C40 110.9(3)
H40A C40 H40B 110(4)
H40A C40 H40C 106(4)
H40B C40 H40C 105(4)
H40A C40 C39 112(3)
H40B C40 C39 110(3)
H40C C40 C39 113(3)
O9 C41 O10 123.9(3)
O9 C41 C37 124.7(3)
O10 C41 C37 111.4(2)
H42B C42 H42A 117(3)
H42B C42 C43 109(2)
H42A C42 C43 108(2)
H42B C42 O10 109(2)
H42A C42 O10 105(2)
C43 C42 O10 108.1(3)
H43B C43 H43C 120(4)
H43B C43 H43A 115(4)
H43C C43 H43A 99(4)
H43B C43 C42 104(3)
H43C C43 C42 101(3)
H43A C43 C42 119(3)
C52 C44 C45 116.4(2)
C52 C44 C37 122.5(2)
C45 C44 C37 121.1(2)
H45B C45 H45A 109(3)
H45B C45 C44 104(2)
H45A C45 C44 111(2)
H45B C45 C46 110(2)
H45A C45 C46 109(2)
C44 C45 C46 113.4(2)
H46 C46 C47 105.5(18)
H46 C46 C45 104.0(18)
C47 C46 C45 110.9(2)
H46 C46 C48 110.6(18)
C47 C46 C48 113.3(3)
C45 C46 C48 112.0(2)
H47A C47 H47B 106(3)
H47A C47 O6 107(2)
H47B C47 O6 111(2)
H47A C47 C46 115(2)
H47B C47 C46 107(2)
O6 C47 C46 110.0(2)
C49 C48 C50 107.7(2)
C49 C48 C46 112.4(2)
C50 C48 C46 108.4(2)
C49 C48 C51 108.7(2)
C50 C48 C51 109.8(2)
C46 C48 C51 109.8(2)
N3 C49 C48 178.7(3)
N4 C50 C48 178.3(3)
H51 C51 C52 109.4(17)
H51 C51 C53 108.3(17)
C52 C51 C53 116.3(2)
H51 C51 C48 103.9(17)
C52 C51 C48 105.6(2)
C53 C51 C48 112.6(2)
H52 C52 C44 126.4(17)
H52 C52 C51 114.6(17)
C44 C52 C51 118.8(3)
C58 C53 C54 118.4(3)
C58 C53 C51 122.5(3)
C54 C53 C51 119.2(3)
H54 C54 C53 114(3)
H54 C54 C55 125(3)
C53 C54 C55 120.9(3)
H55 C55 C56 122(3)
H55 C55 C54 117(3)
C56 C55 C54 120.4(3)
H56 C56 C55 124(2)
H56 C56 C57 117(2)
C55 C56 C57 119.2(3)
H57 C57 C56 125(2)
H57 C57 C58 115(2)
C56 C57 C58 120.2(3)
H58 C58 C53 121(3)
H58 C58 C57 118(3)
C53 C58 C57 121.0(3)
Cl1 C59 Cl3 112.3(2)
Cl1 C59 Cl2 109.8(2)
Cl3 C59 Cl2 110.3(2)
Cl1 C59 D1 111(3)
Cl3 C59 D1 108(3)
Cl2 C59 D1 106(3)

loop_
_geom_bond_atom_site_label_1
_geom_bond_atom_site_label_2
_geom_bond_distance
Cl1 C59 1.739(5)
Cl2 C59 1.783(5)
Cl3 C59 1.748(4)
O1 C1 1.384(4)
O1 C18 1.446(3)
O2 C9 1.199(4)
O3 C9 1.345(4)
O3 C10 1.476(4)
O4 C12 1.198(4)
O5 C12 1.344(4)
O5 C13 1.455(4)
O6 C30 1.391(3)
O6 C47 1.443(3)
O7 C38 1.198(3)
O8 C38 1.341(3)
O8 C39 1.470(4)
O9 C41 1.201(4)
O10 C41 1.330(4)
O10 C42 1.466(4)
N1 C20 1.140(4)
N2 C21 1.142(4)
N3 C49 1.144(4)
N4 C50 1.139(4)
C1 C2 1.370(5)
C1 C6 1.410(4)
C2 H2 0.89(4)
C2 C3 1.391(5)
C3 H3 1.01(4)
C3 C4 1.391(5)
C4 H4 0.99(4)
C4 C5 1.372(5)
C5 H5 0.91(4)
C5 C6 1.410(5)
C6 C7 1.508(5)
C7 H7A 0.94(5)
C7 H7B 1.00(4)
C7 C8 1.568(4)
C8 C12 1.529(4)
C8 C9 1.541(4)
C8 C15 1.542(4)
C10 H10B 0.87(5)
C10 H10A 1.02(5)
C10 C11 1.468(6)
C11 H11B 0.98(5)
C11 H11A 0.99(5)
C11 H11C 1.03(5)
C13 H13B 0.99(5)
C13 H13A 1.02(4)
C13 C14 1.469(6)
C14 H14B 1.04(5)
C14 H14C 1.06(5)
C14 H14A 1.10(5)
C15 C23 1.325(4)
C15 C16 1.514(4)
C16 H16A 0.99(4)
C16 H16B 1.04(4)
C16 C17 1.552(4)
C17 H17 0.94(3)
C17 C18 1.514(4)
C17 C19 1.566(4)
C18 H18A 1.00(4)
C18 H18B 1.04(4)
C19 C20 1.488(4)
C19 C21 1.490(4)
C19 C22 1.582(4)
C22 H22 0.89(3)
C22 C24 1.508(4)
C22 C23 1.514(4)
C23 H23 0.92(3)
C24 C25 1.393(4)
C24 C29 1.400(4)
C25 H25 0.95(4)
C25 C26 1.372(5)
C26 H26 0.93(4)
C26 C27 1.395(5)
C27 H27 1.04(4)
C27 C28 1.379(5)
C28 H28 0.94(4)
C28 C29 1.385(5)
C29 H29 0.97(4)
C30 C31 1.382(4)
C30 C35 1.399(4)
C31 H31 0.93(4)
C31 C32 1.396(5)
C32 H32 1.00(4)
C32 C33 1.388(5)
C33 H33 0.94(4)
C33 C34 1.379(5)
C34 H34 0.83(4)
C34 C35 1.394(4)
C35 C36 1.508(4)
C36 H36A 0.89(4)
C36 H36B 0.99(5)
C36 C37 1.561(4)
C37 C44 1.533(4)
C37 C41 1.535(4)
C37 C38 1.540(4)
C39 H39B 0.95(4)
C39 H39A 0.97(4)
C39 C40 1.482(5)
C40 H40A 0.85(5)
C40 H40B 0.95(5)
C40 H40C 1.07(5)
C42 H42B 1.04(4)
C42 H42A 1.09(4)
C42 C43 1.466(6)
C43 H43B 0.95(5)
C43 H43C 0.98(5)
C43 H43A 1.08(5)
C44 C52 1.337(4)
C44 C45 1.511(4)
C45 H45B 1.03(4)
C45 H45A 1.07(4)
C45 C46 1.552(4)
C46 H46 0.90(3)
C46 C47 1.518(4)
C46 C48 1.569(4)
C47 H47A 0.98(5)
C47 H47B 0.99(5)
C48 C49 1.484(4)
C48 C50 1.493(4)
C48 C51 1.576(4)
C51 H51 0.92(3)
C51 C52 1.508(4)
C51 C53 1.518(4)
C52 H52 0.96(3)
C53 C58 1.381(4)
C53 C54 1.392(4)
C54 H54 0.94(4)
C54 C55 1.394(5)
C55 H55 0.97(4)
C55 C56 1.376(5)
C56 H56 0.99(4)
C56 C57 1.390(5)
C57 H57 0.98(4)
C57 C58 1.395(5)
C58 H58 0.92(4)
C59 D1 0.73(4)

loop_
_geom_torsion_atom_site_label_1
_geom_torsion_atom_site_label_2
_geom_torsion_atom_site_label_3
_geom_torsion_atom_site_label_4
_geom_torsion
C18 O1 C1 C2 45.9(4)
C18 O1 C1 C6 -138.6(3)
O1 C1 C2 H2 -1(3)
C6 C1 C2 H2 -176(3)
O1 C1 C2 C3 174.4(3)
C6 C1 C2 C3 -0.8(5)
H2 C2 C3 H3 -4(4)
C1 C2 C3 H3 -179(3)
H2 C2 C3 C4 174(3)
C1 C2 C3 C4 -1.5(5)
H3 C3 C4 H4 -1(4)
C2 C3 C4 H4 -179(3)
H3 C3 C4 C5 179(3)
C2 C3 C4 C5 1.4(5)
H4 C4 C5 H5 1(4)
C3 C4 C5 H5 -179(3)
H4 C4 C5 C6 -179(3)
C3 C4 C5 C6 1.0(5)
H5 C5 C6 C1 177(3)
C4 C5 C6 C1 -3.2(5)
H5 C5 C6 C7 -2(3)
C4 C5 C6 C7 177.9(3)
C2 C1 C6 C5 3.1(4)
O1 C1 C6 C5 -172.5(3)
C2 C1 C6 C7 -178.0(3)
O1 C1 C6 C7 6.5(4)
C5 C6 C7 H7A 137(3)
C1 C6 C7 H7A -42(3)
C5 C6 C7 H7B 24(3)
C1 C6 C7 H7B -155(3)
C5 C6 C7 C8 -97.1(3)
C1 C6 C7 C8 84.0(4)
H7A C7 C8 C12 -72(3)
H7B C7 C8 C12 38(3)
C6 C7 C8 C12 160.5(3)
H7A C7 C8 C9 172(3)
H7B C7 C8 C9 -78(3)
C6 C7 C8 C9 44.6(3)
H7A C7 C8 C15 48(3)
H7B C7 C8 C15 158(2)
C6 C7 C8 C15 -79.7(3)
C10 O3 C9 O2 -0.8(5)
C10 O3 C9 C8 178.1(3)
C12 C8 C9 O2 113.5(3)
C15 C8 C9 O2 -5.1(4)
C7 C8 C9 O2 -130.0(3)
C12 C8 C9 O3 -65.3(3)
C15 C8 C9 O3 176.0(2)
C7 C8 C9 O3 51.1(3)
C9 O3 C10 H10B -87(3)
C9 O3 C10 H10A 46(3)
C9 O3 C10 C11 165.3(4)
H10B C10 C11 H11B 69(4)
H10A C10 C11 H11B -72(4)
O3 C10 C11 H11B 171(3)
H10B C10 C11 H11A -173(4)
H10A C10 C11 H11A 46(4)
O3 C10 C11 H11A -71(3)
H10B C10 C11 H11C -43(4)
H10A C10 C11 H11C 176(4)
O3 C10 C11 H11C 60(3)
C13 O5 C12 O4 -3.3(5)
C13 O5 C12 C8 176.7(3)
C9 C8 C12 O4 145.9(3)
C15 C8 C12 O4 -94.4(4)
C7 C8 C12 O4 27.3(4)
C9 C8 C12 O5 -34.1(3)
C15 C8 C12 O5 85.6(3)
C7 C8 C12 O5 -152.7(2)
C12 O5 C13 H13B -147(3)
C12 O5 C13 H13A -25(3)
C12 O5 C13 C14 95.5(4)
H13B C13 C14 H14B 51(4)
H13A C13 C14 H14B -70(4)
O5 C13 C14 H14B 170(3)
H13B C13 C14 H14C -60(4)
H13A C13 C14 H14C 179(4)
O5 C13 C14 H14C 59(3)
H13B C13 C14 H14A 168(4)
H13A C13 C14 H14A 47(4)
O5 C13 C14 H14A -73(3)
C12 C8 C15 C23 17.2(4)
C9 C8 C15 C23 134.2(3)
C7 C8 C15 C23 -101.7(3)
C12 C8 C15 C16 -164.2(3)
C9 C8 C15 C16 -47.2(4)
C7 C8 C15 C16 76.9(3)
C23 C15 C16 H16A -68(3)
C8 C15 C16 H16A 113(3)
C23 C15 C16 H16B 176(2)
C8 C15 C16 H16B -3(3)
C23 C15 C16 C17 49.0(4)
C8 C15 C16 C17 -129.7(3)
H16A C16 C17 H17 -30(3)
H16B C16 C17 H17 84(3)
C15 C16 C17 H17 -149(2)
H16A C16 C17 C18 -144(3)
H16B C16 C17 C18 -31(2)
C15 C16 C17 C18 97.0(3)
H16A C16 C17 C19 87(3)
H16B C16 C17 C19 -159(2)
C15 C16 C17 C19 -31.2(3)
C1 O1 C18 H18A -19(3)
C1 O1 C18 H18B -130(2)
C1 O1 C18 C17 104.8(3)
H17 C17 C18 H18A -36(3)
C16 C17 C18 H18A 78(3)
C19 C17 C18 H18A -154(3)
H17 C17 C18 H18B 79(3)
C16 C17 C18 H18B -166(3)
C19 C17 C18 H18B -39(3)
H17 C17 C18 O1 -159(2)
C16 C17 C18 O1 -45.2(3)
C19 C17 C18 O1 82.2(3)
H17 C17 C19 C20 -146(2)
C18 C17 C19 C20 -29.4(3)
C16 C17 C19 C20 97.6(3)
H17 C17 C19 C21 -27(2)
C18 C17 C19 C21 89.7(3)
C16 C17 C19 C21 -143.4(3)
H17 C17 C19 C22 93(2)
C18 C17 C19 C22 -150.3(2)
C16 C17 C19 C22 -23.4(3)
C21 C19 C20 N1 38(21)
C17 C19 C20 N1 158(21)
C22 C19 C20 N1 -81(21)
C20 C19 C21 N2 -164(9)
C17 C19 C21 N2 74(10)
C22 C19 C21 N2 -45(10)
C20 C19 C22 H22 -173.3(19)
C21 C19 C22 H22 69.8(19)
C17 C19 C22 H22 -49.9(19)
C20 C19 C22 C24 70.3(3)
C21 C19 C22 C24 -46.6(3)
C17 C19 C22 C24 -166.4(2)
C20 C19 C22 C23 -59.3(3)
C21 C19 C22 C23 -176.3(2)
C17 C19 C22 C23 64.0(3)
C16 C15 C23 H23 178(2)
C8 C15 C23 H23 -4(2)
C16 C15 C23 C22 -4.0(4)
C8 C15 C23 C22 174.6(3)
H22 C22 C23 H23 -124(3)
C24 C22 C23 H23 0(2)
C19 C22 C23 H23 126(2)
H22 C22 C23 C15 58(2)
C24 C22 C23 C15 -178.6(3)
C19 C22 C23 C15 -52.4(3)
H22 C22 C24 C25 168.2(19)
C23 C22 C24 C25 44.3(4)
C19 C22 C24 C25 -78.0(4)
H22 C22 C24 C29 -15(2)
C23 C22 C24 C29 -138.9(3)
C19 C22 C24 C29 98.8(3)
C29 C24 C25 H25 -177(3)
C22 C24 C25 H25 0(3)
C29 C24 C25 C26 -1.0(5)
C22 C24 C25 C26 175.8(3)
H25 C25 C26 H26 -12(4)
C24 C25 C26 H26 172(3)
H25 C25 C26 C27 177(3)
C24 C25 C26 C27 0.8(5)
H26 C26 C27 H27 10(4)
C25 C26 C27 H27 -178(3)
H26 C26 C27 C28 -173(3)
C25 C26 C27 C28 -0.8(5)
H27 C27 C28 H28 4(4)
C26 C27 C28 H28 -173(3)
H27 C27 C28 C29 178(3)
C26 C27 C28 C29 1.0(5)
H28 C28 C29 H29 -5(4)
C27 C28 C29 H29 180(3)
H28 C28 C29 C24 174(3)
C27 C28 C29 C24 -1.2(5)
C25 C24 C29 H29 180(3)
C22 C24 C29 H29 3(3)
C25 C24 C29 C28 1.1(4)
C22 C24 C29 C28 -175.8(3)
C47 O6 C30 C31 -51.5(4)
C47 O6 C30 C35 132.1(3)
O6 C30 C31 H31 6(3)
C35 C30 C31 H31 -178(3)
O6 C30 C31 C32 -177.6(3)
C35 C30 C31 C32 -1.5(4)
H31 C31 C32 H32 -2(4)
C30 C31 C32 H32 -179(3)
H31 C31 C32 C33 178(3)
C30 C31 C32 C33 1.5(5)
H32 C32 C33 H33 -2(4)
C31 C32 C33 H33 178(3)
H32 C32 C33 C34 179(3)
C31 C32 C33 C34 -0.8(5)
H33 C33 C34 H34 3(5)
C32 C33 C34 H34 -179(3)
H33 C33 C34 C35 -178(3)
C32 C33 C34 C35 0.1(5)
H34 C34 C35 C30 179(3)
C33 C34 C35 C30 0.0(4)
H34 C34 C35 C36 -4(3)
C33 C34 C35 C36 177.2(3)
C31 C30 C35 C34 0.7(4)
O6 C30 C35 C34 177.0(3)
C31 C30 C35 C36 -176.4(3)
O6 C30 C35 C36 -0.1(4)
C34 C35 C36 H36A -27(3)
C30 C35 C36 H36A 150(3)
C34 C35 C36 H36B -139(3)
C30 C35 C36 H36B 38(3)
C34 C35 C36 C37 95.5(3)
C30 C35 C36 C37 -87.5(4)
H36A C36 C37 C44 -162(3)
H36B C36 C37 C44 -52(2)
C35 C36 C37 C44 76.3(3)
H36A C36 C37 C41 -43(3)
H36B C36 C37 C41 67(2)
C35 C36 C37 C41 -164.5(2)
H36A C36 C37 C38 74(3)
H36B C36 C37 C38 -176(2)
C35 C36 C37 C38 -47.8(3)
C39 O8 C38 O7 4.1(4)
C39 O8 C38 C37 -176.1(2)
C44 C37 C38 O7 -6.5(4)
C41 C37 C38 O7 -125.3(3)
C36 C37 C38 O7 118.1(3)
C44 C37 C38 O8 173.7(2)
C41 C37 C38 O8 54.9(3)
C36 C37 C38 O8 -61.7(3)
C38 O8 C39 H39B -159(3)
C38 O8 C39 H39A -49(3)
C38 O8 C39 C40 77.9(4)
H39B C39 C40 H40A -175(5)
H39A C39 C40 H40A 63(5)
O8 C39 C40 H40A -59(4)
H39B C39 C40 H40B 62(4)
H39A C39 C40 H40B -61(4)
O8 C39 C40 H40B 177(3)
H39B C39 C40 H40C -56(4)
H39A C39 C40 H40C -178(4)
O8 C39 C40 H40C 60(3)
C42 O10 C41 O9 2.5(4)
C42 O10 C41 C37 -178.3(3)
C44 C37 C41 O9 103.2(3)
C38 C37 C41 O9 -136.6(3)
C36 C37 C41 O9 -17.9(4)
C44 C37 C41 O10 -76.0(3)
C38 C37 C41 O10 44.2(3)
C36 C37 C41 O10 162.9(2)
C41 O10 C42 H42B -65(2)
C41 O10 C42 H42A 60(2)
C41 O10 C42 C43 176.1(3)
H42B C42 C43 H43B 64(4)
H42A C42 C43 H43B -65(4)
O10 C42 C43 H43B -178(3)
H42B C42 C43 H43C -61(4)
H42A C42 C43 H43C 171(4)
O10 C42 C43 H43C 57(3)
H42B C42 C43 H43A -167(4)
H42A C42 C43 H43A 64(4)
O10 C42 C43 H43A -49(3)
C41 C37 C44 C52 -15.2(4)
C38 C37 C44 C52 -133.1(3)
C36 C37 C44 C52 103.1(3)
C41 C37 C44 C45 166.2(3)
C38 C37 C44 C45 48.2(3)
C36 C37 C44 C45 -75.6(3)
C52 C44 C45 H45B 72(2)
C37 C44 C45 H45B -109(2)
C52 C44 C45 H45A -171(2)
C37 C44 C45 H45A 8(2)
C52 C44 C45 C46 -47.5(4)
C37 C44 C45 C46 131.2(3)
H45B C45 C46 H46 36(3)
H45A C45 C46 H46 -84(3)
C44 C45 C46 H46 151.6(18)
H45B C45 C46 C47 149(2)
H45A C45 C46 C47 29(2)
C44 C45 C46 C47 -95.5(3)
H45B C45 C46 C48 -84(2)
H45A C45 C46 C48 157(2)
C44 C45 C46 C48 32.1(3)
C30 O6 C47 H47A 129(3)
C30 O6 C47 H47B 14(3)
C30 O6 C47 C46 -105.2(3)
H46 C46 C47 H47A -81(3)
C45 C46 C47 H47A 168(3)
C48 C46 C47 H47A 41(3)
H46 C46 C47 H47B 37(3)
C45 C46 C47 H47B -75(3)
C48 C46 C47 H47B 158(3)
H46 C46 C47 O6 158.3(18)
C45 C46 C47 O6 46.3(3)
C48 C46 C47 O6 -80.6(3)
H46 C46 C48 C49 144.2(19)
C47 C46 C48 C49 26.0(3)
C45 C46 C48 C49 -100.3(3)
H46 C46 C48 C50 25.3(19)
C47 C46 C48 C50 -93.0(3)
C45 C46 C48 C50 140.7(2)
H46 C46 C48 C51 -94.7(19)
C47 C46 C48 C51 147.1(2)
C45 C46 C48 C51 20.7(3)
C50 C48 C49 N3 -6(15)
C46 C48 C49 N3 -126(15)
C51 C48 C49 N3 112(15)
C49 C48 C50 N4 171(100)
C46 C48 C50 N4 -68(11)
C51 C48 C50 N4 52(11)
C49 C48 C51 H51 176.9(18)
C50 C48 C51 H51 -65.5(18)
C46 C48 C51 H51 53.6(18)
C49 C48 C51 C52 61.8(3)
C50 C48 C51 C52 179.4(2)
C46 C48 C51 C52 -61.5(3)
C49 C48 C51 C53 -66.1(3)
C50 C48 C51 C53 51.5(3)
C46 C48 C51 C53 170.6(2)
C45 C44 C52 H52 -172(2)
C37 C44 C52 H52 9(2)
C45 C44 C52 C51 2.4(4)
C37 C44 C52 C51 -176.3(2)
H51 C51 C52 H52 116(3)
C53 C51 C52 H52 -7(2)
C48 C51 C52 H52 -132.7(19)
H51 C51 C52 C44 -59.3(18)
C53 C51 C52 C44 177.7(3)
C48 C51 C52 C44 52.0(3)
H51 C51 C53 C58 -164.7(18)
C52 C51 C53 C58 -41.1(4)
C48 C51 C53 C58 81.0(3)
H51 C51 C53 C54 16.1(18)
C52 C51 C53 C54 139.8(3)
C48 C51 C53 C54 -98.2(3)
C58 C53 C54 H54 180(3)
C51 C53 C54 H54 -1(3)
C58 C53 C54 C55 0.5(5)
C51 C53 C54 C55 179.7(3)
H54 C54 C55 H55 -4(4)
C53 C54 C55 H55 176(3)
H54 C54 C55 C56 -179(3)
C53 C54 C55 C56 0.5(5)
H55 C55 C56 H56 4(4)
C54 C55 C56 H56 179(3)
H55 C55 C56 C57 -177(3)
C54 C55 C56 C57 -1.8(5)
H56 C56 C57 H57 -4(4)
C55 C56 C57 H57 177(3)
H56 C56 C57 C58 -178(3)
C55 C56 C57 C58 2.1(5)
C54 C53 C58 H58 -177(3)
C51 C53 C58 H58 4(3)
C54 C53 C58 C57 -0.1(5)
C51 C53 C58 C57 -179.3(3)
H57 C57 C58 H58 1(4)
C56 C57 C58 H58 176(3)
H57 C57 C58 C53 -176(3)
C56 C57 C58 C53 -1.2(5)
